data_7030350
loop_
_publ_author_name
'Das, Lakshmi Kanta'
'Drew, Michael G. B.'
'Diaz, Carmen'
'Ghosh, Ashutosh'

_publ_section_title
;
 pH dependent facile synthesis of di- and trinuclear oxime based Cu(ii)
 complexes: antiferromagnetic coupling in the dinuclear cores and spin
 frustration in the triangular core.
;
_journal_issue 20
_journal_name_full 'Dalton transactions (Cambridge, England : 2003)'
_journal_page_first 7589
_journal_page_last 7598
_journal_paper_doi 10.1039/c3dt53361a
_journal_volume 43
_journal_year 2014
_chemical_formula_sum 'C18 H38 Cl2 Cu2 N6 O11'
_chemical_formula_weight 712.52
_chemical_name_systematic
;
 ?
;
_space_group_IT_number 19
_symmetry_cell_setting orthorhombic
_symmetry_space_group_name_Hall 'P 2ac 2ab'
_symmetry_space_group_name_H-M 'P 21 21 21'
_atom_sites_solution_hydrogens geom
_atom_sites_solution_primary direct
_atom_sites_solution_secondary difmap
_audit_creation_method SHELXL-97
_cell_angle_alpha 90.00
_cell_angle_beta 90.00
_cell_angle_gamma 90.00
_cell_formula_units_Z 4
_cell_length_a 10.456(5)
_cell_length_b 13.413(5)
_cell_length_c 21.207(5)
_cell_measurement_reflns_used 36491
_cell_measurement_temperature 293(2)
_cell_measurement_theta_max 26.70
_cell_measurement_theta_min 0.96
_cell_volume 2974.2(19)
_computing_cell_refinement 'Bruker SMART'
_computing_data_collection 'Bruker SMART'
_computing_data_reduction 'Bruker SAINT'
_computing_molecular_graphics PLATON(Spek,2004)
_computing_publication_material 'WINGX V1.80.03'
_computing_structure_refinement 'SHELXL-97 (Sheldrick, 1997)'
_computing_structure_solution 'SHELXS-97 (Sheldrick, 1997)'
_diffrn_ambient_temperature 293(2)
_diffrn_measured_fraction_theta_full 0.992
_diffrn_measured_fraction_theta_max 0.992
_diffrn_measurement_device_type 'CCD area detector'
_diffrn_measurement_method 'phi and omega scans'
_diffrn_radiation_monochromator graphite
_diffrn_radiation_source 'fine-focus sealed tube'
_diffrn_radiation_type MoK\a
_diffrn_radiation_wavelength 0.71073
_diffrn_reflns_av_R_equivalents 0.0372
_diffrn_reflns_av_unetI/netI 0.0297
_diffrn_reflns_limit_h_max 13
_diffrn_reflns_limit_h_min -12
_diffrn_reflns_limit_k_max 16
_diffrn_reflns_limit_k_min -14
_diffrn_reflns_limit_l_max 26
_diffrn_reflns_limit_l_min -26
_diffrn_reflns_number 36491
_diffrn_reflns_theta_full 26.70
_diffrn_reflns_theta_max 26.70
_diffrn_reflns_theta_min 0.96
_exptl_absorpt_coefficient_mu 1.671
_exptl_absorpt_correction_T_max 0.8507
_exptl_absorpt_correction_T_min 0.7998
_exptl_absorpt_correction_type empirical
_exptl_absorpt_process_details SADABS
_exptl_crystal_colour green
_exptl_crystal_density_diffrn 1.591
_exptl_crystal_density_method 'not measured'
_exptl_crystal_description needle
_exptl_crystal_F_000 1472
_exptl_crystal_size_max 0.14
_exptl_crystal_size_mid 0.12
_exptl_crystal_size_min 0.10
_refine_diff_density_max 0.682
_refine_diff_density_min -0.265
_refine_diff_density_rms 0.070
_refine_ls_abs_structure_details 'Flack H D (1983), Acta Cryst. A39, 876-881'
_refine_ls_abs_structure_Flack 0.00(7)
_refine_ls_extinction_method none
_refine_ls_goodness_of_fit_ref 1.035
_refine_ls_hydrogen_treatment constr
_refine_ls_matrix_type full
_refine_ls_number_parameters 361
_refine_ls_number_reflns 6164
_refine_ls_number_restraints 0
_refine_ls_restrained_S_all 1.035
_refine_ls_R_factor_all 0.0531
_refine_ls_R_factor_gt 0.0408
_refine_ls_shift/su_max 0.001
_refine_ls_shift/su_mean 0.000
_refine_ls_structure_factor_coef Fsqd
_refine_ls_weighting_details 'calc w=1/[\s^2^(Fo^2^)+(0.0708P)^2^+0.5771P] where P=(Fo^2^+2Fc^2^)/3'
_refine_ls_weighting_scheme calc
_refine_ls_wR_factor_gt 0.1046
_refine_ls_wR_factor_ref 0.1118
_reflns_number_gt 5189
_reflns_number_total 6164
_reflns_threshold_expression >2sigma(I)
_cod_data_source_file c3dt53361a2.cif
_cod_data_source_block 1
_cod_original_sg_symbol_H-M P212121
_cod_database_code 7030350

loop_
_symmetry_equiv_pos_as_xyz
'x, y, z'
'-x+1/2, -y, z+1/2'
'x+1/2, -y+1/2, -z'
'-x, y+1/2, -z+1/2'

loop_
_atom_site_label
_atom_site_type_symbol
_atom_site_fract_x
_atom_site_fract_y
_atom_site_fract_z
_atom_site_U_iso_or_equiv
_atom_site_adp_type
_atom_site_occupancy
_atom_site_symmetry_multiplicity
_atom_site_calc_flag
_atom_site_refinement_flags
Cu1 Cu -0.11062(4) 0.00264(3) 0.094422(19) 0.04100(13) Uani 1 1 d .
Cu2 Cu -0.06877(5) -0.21918(3) 0.18526(2) 0.04806(14) Uani 1 1 d .
O11 O 0.0670(3) -0.1240(2) 0.16914(14) 0.0587(7) Uani 1 1 d .
N12 N 0.0500(3) -0.0642(2) 0.11993(16) 0.0455(8) Uani 1 1 d .
C13 C 0.1500(4) -0.0334(3) 0.0902(2) 0.0483(9) Uani 1 1 d .
C14 C 0.1199(5) 0.0258(3) 0.0338(2) 0.0537(11) Uani 1 1 d .
C16 C -0.0348(6) 0.1007(5) -0.0325(2) 0.0778(16) Uani 1 1 d .
H16A H 0.0084 0.0737 -0.0692 0.093 Uiso 1 1 calc R
H16B H -0.0109 0.1702 -0.0284 0.093 Uiso 1 1 calc R
C17 C -0.1811(8) 0.0920(7) -0.0411(3) 0.122(3) Uani 1 1 d .
H17A H -0.2031 0.1254 -0.0802 0.146 Uiso 1 1 calc R
H17B H -0.2012 0.0220 -0.0466 0.146 Uiso 1 1 calc R
C18 C -0.2594(7) 0.1283(7) 0.0047(3) 0.118(3) Uani 1 1 d .
H18A H -0.3429 0.1401 -0.0139 0.142 Uiso 1 1 calc R
H18B H -0.2261 0.1924 0.0181 0.142 Uiso 1 1 calc R
N15 N 0.0045(4) 0.0457(3) 0.02388(15) 0.0489(8) Uani 1 1 d .
N19 N -0.2768(4) 0.0655(4) 0.0611(2) 0.0738(12) Uani 1 1 d .
C20 C -0.3356(8) 0.1340(6) 0.1067(4) 0.123(3) Uani 1 1 d .
H20A H -0.2827 0.1920 0.1113 0.185 Uiso 1 1 calc R
H20B H -0.3440 0.1011 0.1467 0.185 Uiso 1 1 calc R
H20C H -0.4186 0.1535 0.0918 0.185 Uiso 1 1 calc R
C21 C -0.3661(6) -0.0189(8) 0.0505(4) 0.120(3) Uani 1 1 d .
H21A H -0.4431 0.0054 0.0313 0.180 Uiso 1 1 calc R
H21B H -0.3863 -0.0496 0.0902 0.180 Uiso 1 1 calc R
H21C H -0.3265 -0.0670 0.0233 0.180 Uiso 1 1 calc R
O21 O -0.1981(3) -0.02172(18) 0.17344(12) 0.0464(6) Uani 1 1 d .
N22 N -0.2025(3) -0.1152(2) 0.19427(14) 0.0418(7) Uani 1 1 d .
C23 C -0.2970(4) -0.1397(3) 0.23025(18) 0.0482(9) Uani 1 1 d .
C24 C -0.2993(5) -0.2476(4) 0.24487(19) 0.0554(11) Uani 1 1 d .
N25 N -0.2081(4) -0.2998(3) 0.22288(17) 0.0552(9) Uani 1 1 d .
C26 C -0.2068(6) -0.4086(4) 0.2310(3) 0.0762(15) Uani 1 1 d .
H26A H -0.2918 -0.4348 0.2231 0.091 Uiso 1 1 calc R
H26B H -0.1841 -0.4244 0.2742 0.091 Uiso 1 1 calc R
C27 C -0.1131(8) -0.4577(4) 0.1870(4) 0.107(2) Uani 1 1 d .
H27A H -0.1229 -0.5295 0.1902 0.129 Uiso 1 1 calc R
H27B H -0.1336 -0.4387 0.1441 0.129 Uiso 1 1 calc R
C28 C 0.0208(8) -0.4317(4) 0.2000(4) 0.099(2) Uani 1 1 d .
H28A H 0.0751 -0.4832 0.1822 0.119 Uiso 1 1 calc R
H28B H 0.0336 -0.4319 0.2453 0.119 Uiso 1 1 calc R
N29 N 0.0641(5) -0.3323(3) 0.1746(2) 0.0700(11) Uani 1 1 d .
C30 C 0.0909(10) -0.3361(6) 0.1040(3) 0.124(3) Uani 1 1 d .
H30A H 0.1088 -0.2702 0.0889 0.186 Uiso 1 1 calc R
H30B H 0.0175 -0.3623 0.0824 0.186 Uiso 1 1 calc R
H30C H 0.1634 -0.3784 0.0963 0.186 Uiso 1 1 calc R
C31 C 0.1847(6) -0.3088(5) 0.2079(3) 0.0862(18) Uani 1 1 d .
H31A H 0.1662 -0.2916 0.2509 0.129 Uiso 1 1 calc R
H31B H 0.2261 -0.2536 0.1875 0.129 Uiso 1 1 calc R
H31C H 0.2400 -0.3659 0.2069 0.129 Uiso 1 1 calc R
C131 C 0.2825(5) -0.0612(5) 0.1100(3) 0.0820(17) Uani 1 1 d .
H13A H 0.3042 -0.1250 0.0925 0.123 Uiso 1 1 calc R
H13B H 0.2867 -0.0644 0.1551 0.123 Uiso 1 1 calc R
H13C H 0.3417 -0.0119 0.0949 0.123 Uiso 1 1 calc R
C141 C 0.2293(6) 0.0564(5) -0.0084(3) 0.0825(17) Uani 1 1 d .
H14A H 0.2605 0.1206 0.0044 0.124 Uiso 1 1 calc R
H14B H 0.2001 0.0598 -0.0513 0.124 Uiso 1 1 calc R
H14C H 0.2970 0.0083 -0.0052 0.124 Uiso 1 1 calc R
C231 C -0.3982(5) -0.0701(4) 0.2507(3) 0.0767(15) Uani 1 1 d .
H23A H -0.4791 -0.0919 0.2344 0.115 Uiso 1 1 calc R
H23B H -0.3796 -0.0045 0.2352 0.115 Uiso 1 1 calc R
H23C H -0.4016 -0.0687 0.2960 0.115 Uiso 1 1 calc R
C241 C -0.4082(6) -0.2879(5) 0.2828(3) 0.0863(17) Uani 1 1 d .
H24A H -0.3753 -0.3246 0.3182 0.129 Uiso 1 1 calc R
H24B H -0.4590 -0.3313 0.2570 0.129 Uiso 1 1 calc R
H24C H -0.4601 -0.2338 0.2977 0.129 Uiso 1 1 calc R
O1W O -0.1528(5) -0.1986(6) 0.0705(2) 0.141(3) Uani 1 1 d .
H1W1 H -0.0982 -0.2273 0.0383 0.169 Uiso 1 1 calc R
H1W2 H -0.2418 -0.2168 0.0646 0.169 Uiso 1 1 calc R
Cl4 Cl 0.02917(15) 0.25630(10) 0.13241(6) 0.0724(4) Uani 1 1 d .
Cl5 Cl -0.48133(13) -0.31566(10) 0.09131(7) 0.0711(3) Uani 1 1 d .
O41 O -0.0446(5) 0.1691(3) 0.1468(2) 0.1042(17) Uani 1 1 d .
O42 O 0.1524(5) 0.2213(4) 0.1164(2) 0.1073(15) Uani 1 1 d .
O43 O 0.0255(6) 0.3159(3) 0.1868(2) 0.1166(19) Uani 1 1 d .
O44 O -0.0280(5) 0.3053(4) 0.0816(2) 0.1183(18) Uani 1 1 d .
O51 O -0.3777(7) -0.3202(6) 0.0527(4) 0.176(3) Uani 1 1 d .
O52 O -0.5894(6) -0.3238(7) 0.0567(3) 0.167(3) Uani 1 1 d .
O53 O -0.4829(5) -0.2314(4) 0.1305(3) 0.1112(16) Uani 1 1 d .
O54 O -0.4748(10) -0.3993(4) 0.1278(3) 0.177(3) Uani 1 1 d .

loop_
_atom_site_aniso_label
_atom_site_aniso_U_11
_atom_site_aniso_U_22
_atom_site_aniso_U_33
_atom_site_aniso_U_23
_atom_site_aniso_U_13
_atom_site_aniso_U_12
Cu1 0.0390(2) 0.0388(2) 0.0452(2) 0.0043(2) -0.00117(17) 0.0039(2)
Cu2 0.0505(3) 0.0365(2) 0.0572(3) 0.0069(2) -0.0012(2) 0.0046(2)
O11 0.0455(16) 0.0615(18) 0.0691(18) 0.0175(15) -0.0074(15) 0.0065(15)
N12 0.045(2) 0.0352(16) 0.0559(17) 0.0039(14) 0.0007(15) 0.0043(15)
C13 0.037(2) 0.041(2) 0.066(2) -0.0019(18) 0.0065(19) -0.0019(16)
C14 0.054(3) 0.040(2) 0.067(2) -0.0023(18) 0.018(2) -0.0014(19)
C16 0.102(5) 0.078(4) 0.053(3) 0.020(2) 0.014(3) 0.012(3)
C17 0.130(7) 0.163(8) 0.073(4) 0.022(4) -0.015(4) 0.073(6)
C18 0.087(5) 0.169(7) 0.098(5) 0.072(5) 0.012(4) 0.046(5)
N15 0.058(2) 0.0427(18) 0.0461(17) 0.0008(14) 0.0078(16) 0.0017(16)
N19 0.049(2) 0.093(3) 0.079(3) 0.034(2) -0.009(2) 0.006(2)
C20 0.103(5) 0.117(6) 0.150(7) 0.036(5) 0.028(5) 0.074(5)
C21 0.058(4) 0.182(8) 0.120(5) 0.051(6) -0.034(3) -0.040(5)
O21 0.0487(15) 0.0329(14) 0.0577(14) 0.0041(11) 0.0069(12) 0.0040(11)
N22 0.0418(17) 0.0391(16) 0.0446(16) 0.0008(13) 0.0010(14) 0.0002(14)
C23 0.052(2) 0.047(2) 0.0454(19) -0.0010(17) 0.0018(18) -0.0053(19)
C24 0.056(3) 0.062(3) 0.048(2) 0.0087(18) -0.004(2) -0.018(2)
N25 0.064(2) 0.042(2) 0.060(2) 0.0075(16) -0.0089(19) -0.0052(18)
C26 0.085(4) 0.045(3) 0.099(4) 0.023(3) -0.008(3) -0.008(3)
C27 0.133(7) 0.043(3) 0.146(6) -0.020(4) -0.019(6) 0.011(3)
C28 0.120(6) 0.042(3) 0.135(6) -0.006(3) -0.019(5) 0.019(3)
N29 0.091(3) 0.050(2) 0.069(2) 0.0015(18) 0.011(2) 0.020(2)
C30 0.188(9) 0.106(5) 0.079(4) -0.028(4) 0.044(5) 0.034(6)
C31 0.069(4) 0.082(4) 0.108(4) 0.018(3) 0.009(3) 0.034(3)
C131 0.041(3) 0.085(4) 0.120(5) 0.014(3) 0.007(3) -0.003(3)
C141 0.078(4) 0.077(4) 0.092(4) 0.015(3) 0.029(3) -0.004(3)
C231 0.064(3) 0.078(4) 0.088(3) -0.002(3) 0.032(3) -0.001(3)
C241 0.077(4) 0.087(4) 0.095(4) 0.019(3) 0.020(3) -0.021(4)
O1W 0.084(3) 0.247(7) 0.093(3) -0.068(4) 0.019(3) -0.059(4)
Cl4 0.0880(10) 0.0627(7) 0.0666(7) 0.0086(5) -0.0048(6) -0.0123(6)
Cl5 0.0595(7) 0.0725(8) 0.0813(7) -0.0033(7) -0.0087(6) -0.0059(6)
O41 0.149(5) 0.065(2) 0.099(3) -0.014(2) 0.040(3) -0.035(3)
O42 0.091(3) 0.119(4) 0.111(3) 0.019(3) 0.009(3) -0.017(3)
O43 0.175(5) 0.055(2) 0.120(3) -0.025(2) -0.054(4) 0.020(3)
O44 0.125(4) 0.139(4) 0.091(3) 0.045(3) -0.035(3) -0.028(4)
O51 0.127(5) 0.187(7) 0.214(7) -0.068(6) 0.071(5) -0.055(5)
O52 0.111(4) 0.240(8) 0.149(5) -0.031(6) -0.045(4) -0.026(5)
O53 0.116(4) 0.086(3) 0.132(4) -0.033(3) -0.035(3) 0.015(3)
O54 0.287(10) 0.076(3) 0.167(6) 0.020(4) -0.044(6) -0.007(5)

loop_
_atom_type_symbol
_atom_type_description
_atom_type_scat_dispersion_real
_atom_type_scat_dispersion_imag
_atom_type_scat_source
C C 0.0033 0.0016 'International Tables Vol C Tables 4.2.6.8 and 6.1.1.4'
H H 0.0000 0.0000 'International Tables Vol C Tables 4.2.6.8 and 6.1.1.4'
N N 0.0061 0.0033 'International Tables Vol C Tables 4.2.6.8 and 6.1.1.4'
O O 0.0106 0.0060 'International Tables Vol C Tables 4.2.6.8 and 6.1.1.4'
Cl Cl 0.1484 0.1585 'International Tables Vol C Tables 4.2.6.8 and 6.1.1.4'
Cu Cu 0.3201 1.2651 'International Tables Vol C Tables 4.2.6.8 and 6.1.1.4'

loop_
_geom_angle_atom_site_label_1
_geom_angle_atom_site_label_2
_geom_angle_atom_site_label_3
_geom_angle
O21 Cu1 N12 95.04(12)
O21 Cu1 N15 167.83(13)
N12 Cu1 N15 79.92(15)
O21 Cu1 N19 88.15(15)
N12 Cu1 N19 175.27(18)
N15 Cu1 N19 97.62(16)
O21 Cu1 O1W 85.35(12)
N12 Cu1 O1W 75.22(15)
N15 Cu1 O1W 103.83(14)
N19 Cu1 O1W 101.62(19)
O21 Cu1 O41 84.27(12)
N12 Cu1 O41 92.69(16)
N15 Cu1 O41 84.91(14)
N19 Cu1 O41 91.1(2)
O1W Cu1 O41 163.29(16)
O11 Cu2 N25 165.47(14)
O11 Cu2 N22 94.03(13)
N25 Cu2 N22 80.00(15)
O11 Cu2 N29 88.38(16)
N25 Cu2 N29 97.92(17)
N22 Cu2 N29 177.30(17)
O11 Cu2 O1W 90.73(16)
N25 Cu2 O1W 100.72(16)
N22 Cu2 O1W 77.15(17)
N29 Cu2 O1W 101.6(2)
C24 Cu2 O1W 98.56(14)
N12 O11 Cu2 116.0(2)
C13 N12 O11 117.9(3)
C13 N12 Cu1 114.2(3)
O11 N12 Cu1 127.0(3)
N12 C13 C14 113.4(4)
N12 C13 C131 122.4(4)
C14 C13 C131 124.1(4)
N15 C14 C13 117.3(4)
N15 C14 C141 124.8(5)
C13 C14 C141 117.9(4)
N15 C16 C17 109.7(5)
C18 C17 C16 119.0(7)
C17 C18 N19 116.7(7)
C14 N15 C16 121.0(4)
C14 N15 Cu1 113.0(3)
C16 N15 Cu1 125.9(3)
C20 N19 C18 103.2(6)
C20 N19 C21 108.2(6)
C18 N19 C21 113.0(6)
C20 N19 Cu1 112.6(4)
C18 N19 Cu1 114.1(4)
C21 N19 Cu1 105.7(4)
N22 O21 Cu1 117.6(2)
C23 N22 O21 117.5(3)
C23 N22 Cu2 114.7(3)
O21 N22 Cu2 127.3(2)
N22 C23 C231 124.2(4)
N22 C23 C24 112.6(4)
C231 C23 C24 123.0(4)
N25 C24 C23 116.7(4)
N25 C24 C241 124.7(5)
C23 C24 C241 118.6(5)
C24 N25 C26 120.7(4)
C24 N25 Cu2 113.5(3)
C26 N25 Cu2 125.6(4)
N25 C26 C27 111.6(5)
C28 C27 C26 113.6(6)
C27 C28 N29 115.5(6)
C31 N29 C28 105.9(5)
C31 N29 C30 108.6(6)
C28 N29 C30 112.1(5)
C31 N29 Cu2 111.3(3)
C28 N29 Cu2 114.1(4)
C30 N29 Cu2 104.8(4)
Cu1 O1W Cu2 83.05(14)
O44 Cl4 O43 110.8(3)
O44 Cl4 O42 111.2(3)
O43 Cl4 O42 114.3(3)
O44 Cl4 O41 108.5(3)
O43 Cl4 O41 105.9(3)
O42 Cl4 O41 105.7(3)
O52 Cl5 O51 109.6(5)
O52 Cl5 O54 106.5(6)
O51 Cl5 O54 105.4(6)
O52 Cl5 O53 112.1(4)
O51 Cl5 O53 113.7(4)
O54 Cl5 O53 109.0(4)
Cl4 O41 Cu1 139.1(3)

loop_
_geom_bond_atom_site_label_1
_geom_bond_atom_site_label_2
_geom_bond_distance
Cu1 O21 1.937(3)
Cu1 N12 1.978(3)
Cu1 N15 2.005(3)
Cu1 N19 2.057(4)
Cu1 O1W 2.782(7)
Cu1 O41 2.588(4)
Cu2 O11 1.940(3)
Cu2 N25 1.982(4)
Cu2 N22 1.984(3)
Cu2 N29 2.069(4)
Cu2 O1W 2.601(5)
O11 N12 1.329(4)
N12 C13 1.288(5)
C13 C14 1.469(6)
C13 C131 1.494(7)
C14 N15 1.254(6)
C14 C141 1.511(7)
C16 N15 1.464(6)
C16 C17 1.545(10)
C17 C18 1.360(10)
C18 N19 1.474(7)
N19 C20 1.468(9)
N19 C21 1.484(9)
O21 N22 1.330(4)
N22 C23 1.291(5)
C23 C231 1.476(7)
C23 C24 1.480(6)
C24 N25 1.271(6)
C24 C241 1.495(7)
N25 C26 1.470(6)
C26 C27 1.505(9)
C27 C28 1.470(10)
C28 N29 1.507(8)
N29 C31 1.480(8)
N29 C30 1.523(7)
Cl4 O44 1.397(4)
Cl4 O43 1.405(5)
Cl4 O42 1.413(6)
Cl4 O41 1.433(4)
Cl5 O52 1.352(6)
Cl5 O51 1.360(6)
Cl5 O54 1.364(6)
Cl5 O53 1.403(5)

loop_
_geom_hbond_atom_site_label_D
_geom_hbond_atom_site_label_H
_geom_hbond_atom_site_label_A
_geom_hbond_distance_DH
_geom_hbond_distance_HA
_geom_hbond_distance_DA
_geom_hbond_angle_DHA
_geom_hbond_site_symmetry_A
O1W H1W2 O51 0.97 2.00 2.887(9) 150.6 .
O1W H1W1 O52 0.97 2.13 2.795(8) 124.4 3_545
